data_4135595
loop_
_publ_author_name
'Keilwerth, Martin'
'Grunwald, Liam'
'Mao, Weiqing'
'Heinemann, Frank W.'
'Sutter, J\"org'
'Bill, Eckhard'
'Meyer, Karsten'

_publ_section_title
;
 Ligand Tailoring Toward an Air-Stable Iron(V) Nitrido Complex.
;
_journal_issue 3
_journal_name_full 'Journal of the American Chemical Society'
_journal_page_first 1458
_journal_page_last 1465
_journal_paper_doi 10.1021/jacs.0c11141
_journal_volume 143
_journal_year 2021
_chemical_formula_moiety 'C39 H45 Fe N8, F6 P, 0.93(C6 H6)'
_chemical_formula_sum 'C44.56 H50.56 F6 Fe N8 P'
_chemical_formula_weight 899.02
_space_group_crystal_system monoclinic
_space_group_IT_number 15
_space_group_name_Hall '-C 2yc'
_space_group_name_H-M_alt 'C 1 2/c 1'
_atom_sites_solution_hydrogens geom
_audit_creation_date 2020-04-22
_audit_creation_method
;
Olex2 1.2
(compiled 2018.05.29 svn.r3508 for OlexSys, GUI svn.r5506)
;
_cell_angle_alpha 90
_cell_angle_beta 93.670(2)
_cell_angle_gamma 90
_cell_formula_units_Z 16
_cell_length_a 46.429(2)
_cell_length_b 16.3087(7)
_cell_length_c 23.2775(13)
_cell_measurement_reflns_used 9823
_cell_measurement_temperature 100(2)
_cell_measurement_theta_max 27.18
_cell_measurement_theta_min 2.40
_cell_volume 17589.5(15)
_computing_cell_refinement 'SAINT V8.38A (Bruker AXS, 2016)'
_computing_data_collection 'Bruker APEX3 (Bruker AXS, 2015)'
_computing_data_reduction 'SAINT V8.38A (Bruker AXS, 2016)'
_computing_molecular_graphics 'SHELXTL 6.12 (Bruker AXS, 2002)'
_computing_publication_material 'Olex2 (Dolomanov et al., 2009)'
_computing_structure_refinement 'SHELXL-2018/3 (Sheldrick, 2015)'
_computing_structure_solution 'SHELX XT 2014/5 (Sheldrick, 2015)'
_diffrn_ambient_temperature 100(2)
_diffrn_measured_fraction_theta_full 1.000
_diffrn_measured_fraction_theta_max 1.000
_diffrn_measurement_device_type 'Bruker Kappa ImuS Duo Photon II CPAD'
_diffrn_measurement_method '\f and \w scans'
_diffrn_radiation_monochromator 'Quazar focussing montel optics'
_diffrn_radiation_source 'ImuS high brilliance micro-focus tube'
_diffrn_radiation_type MoK\a
_diffrn_radiation_wavelength 0.71073
_diffrn_reflns_av_R_equivalents 0.1347
_diffrn_reflns_av_unetI/netI 0.0693
_diffrn_reflns_Laue_measured_fraction_full 1.000
_diffrn_reflns_Laue_measured_fraction_max 1.000
_diffrn_reflns_limit_h_max 58
_diffrn_reflns_limit_h_min -58
_diffrn_reflns_limit_k_max 20
_diffrn_reflns_limit_k_min -20
_diffrn_reflns_limit_l_max 29
_diffrn_reflns_limit_l_min -29
_diffrn_reflns_number 194053
_diffrn_reflns_point_group_measured_fraction_full 1.000
_diffrn_reflns_point_group_measured_fraction_max 1.000
_diffrn_reflns_theta_full 25.242
_diffrn_reflns_theta_max 26.373
_diffrn_reflns_theta_min 1.753
_diffrn_standards_number 0
_exptl_absorpt_coefficient_mu 0.447
_exptl_absorpt_correction_T_max 0.7458
_exptl_absorpt_correction_T_min 0.6875
_exptl_absorpt_correction_type multi-scan
_exptl_absorpt_process_details
;
SADABS-2016/2 (Bruker,2016/2) was used for absorption correction.
wR2(int) was 0.0987 before and 0.0694 after correction.
The Ratio of minimum to maximum transmission is 0.9218.
The \l/2 correction factor is Not present.
;
_exptl_crystal_colour brown
_exptl_crystal_density_diffrn 1.358
_exptl_crystal_description platelet
_exptl_crystal_F_000 7503
_exptl_crystal_size_max 0.18
_exptl_crystal_size_mid 0.06
_exptl_crystal_size_min 0.03
_refine_diff_density_max 0.701
_refine_diff_density_min -0.661
_refine_diff_density_rms 0.078
_refine_ls_extinction_method none
_refine_ls_goodness_of_fit_ref 1.056
_refine_ls_hydrogen_treatment constr
_refine_ls_matrix_type full
_refine_ls_number_parameters 1164
_refine_ls_number_reflns 17984
_refine_ls_number_restraints 99
_refine_ls_restrained_S_all 1.059
_refine_ls_R_factor_all 0.1082
_refine_ls_R_factor_gt 0.0652
_refine_ls_shift/su_max 0.001
_refine_ls_shift/su_mean 0.000
_refine_ls_structure_factor_coef Fsqd
_refine_ls_weighting_details 'w=1/[\s^2^(Fo^2^)+(0.0549P)^2^+67.5152P] where P=(Fo^2^+2Fc^2^)/3'
_refine_ls_weighting_scheme calc
_refine_ls_wR_factor_gt 0.1402
_refine_ls_wR_factor_ref 0.1572
_reflns_Friedel_coverage 0.000
_reflns_number_gt 11968
_reflns_number_total 17984
_reflns_threshold_expression 'I > 2\s(I)'
_cod_data_source_file ja0c11141_si_002.cif
_cod_data_source_block wm2008
_cod_database_code 4135595
_shelx_shelxl_version_number 2018/3
_shelx_space_group_comment
;
The symmetry employed for this shelxl refinement is uniquely defined
by the following loop, which should always be used as a source of
symmetry information in preference to the above space-group names.
They are only intended as comments.
;
_shelx_estimated_absorpt_t_max 0.987
_shelx_estimated_absorpt_t_min 0.924
_olex2_refinement_description
;
1. Fixed Uiso
 At 1.2 times of:
  All C(H) groups, All C(H,H) groups
 At 1.5 times of:
  All C(H,H,H) groups
2. Uiso/Uaniso restraints and constraints
F31 \\sim F32 \\sim F33 \\sim F31A \\sim F32A \\sim F33A: within 2A with sigma
of 0.01 and sigma for terminal atoms of 0.02
C201 \\sim C202 \\sim C203 \\sim C204 \\sim C205 \\sim C206 \\sim C211 \\sim
C212 \\sim C213: within 2A with sigma of 0.01 and sigma for terminal atoms of
0.02
3. Same fragment restrains
{C201, C202, C203} sigma for 1-2: 0.02, 1-3: 0.04
as
{C211, C212, C213}
4. Others
 Sof(F31A)=Sof(F32A)=Sof(F33A)=1-FVAR(1)
 Sof(F31)=Sof(F32)=Sof(F33)=FVAR(1)
 Sof(C211)=Sof(H211)=Sof(C212)=Sof(H212)=Sof(C213)=Sof(H213)=1-FVAR(2)
 Sof(C201)=Sof(H201)=Sof(C202)=Sof(H202)=Sof(C203)=Sof(H203)=Sof(C204)=
 Sof(H204)=Sof(C205)=Sof(H205)=Sof(C206)=Sof(H206)=FVAR(2)
5.a Secondary CH2 refined with riding coordinates:
 C1(H1A,H1B), C5(H5A,H5B), C9(H9A,H9B), C40(H40A,H40B), C44(H44A,H44B),
 C48(H48A,H48B)
5.b Aromatic/amide H refined with riding coordinates:
 C3(H3), C4(H4), C7(H7), C8(H8), C11(H11), C12(H12), C15(H15), C17(H17),
 C24(H24), C26(H26), C33(H33), C35(H35), C42(H42), C43(H43), C46(H46), C47(H47),
  C50(H50), C51(H51), C54(H54), C56(H56), C63(H63), C65(H65), C72(H72),
 C74(H74), C101(H101), C102(H102), C103(H103), C104(H104), C105(H105),
 C106(H106), C201(H201), C202(H202), C203(H203), C204(H204), C205(H205),
 C206(H206), C211(H211), C212(H212), C213(H213)
5.c Fitted hexagon refined as free rotating group:
 C201(C202,C203,C204,C205,C206)
5.d Idealised Me refined as rotating group:
 C19(H19A,H19B,H19C), C20(H20A,H20B,H20C), C21(H21A,H21B,H21C), C28(H28A,H28B,
 H28C), C29(H29A,H29B,H29C), C30(H30A,H30B,H30C), C37(H37A,H37B,H37C), C38(H38A,
 H38B,H38C), C39(H39A,H39B,H39C), C58(H58A,H58B,H58C), C59(H59A,H59B,H59C),
 C60(H60A,H60B,H60C), C67(H67A,H67B,H67C), C68(H68A,H68B,H68C), C69(H69A,H69B,
 H69C), C76(H76A,H76B,H76C), C77(H77A,H77B,H77C), C78(H78A,H78B,H78C)
;
_olex2_submission_special_instructions 'No special instructions were received'

loop_
_space_group_symop_operation_xyz
'x, y, z'
'-x, y, -z+1/2'
'x+1/2, y+1/2, z'
'-x+1/2, y+1/2, -z+1/2'
'-x, -y, -z'
'x, -y, z-1/2'
'-x+1/2, -y+1/2, -z'
'x+1/2, -y+1/2, z-1/2'

loop_
_atom_site_label
_atom_site_type_symbol
_atom_site_fract_x
_atom_site_fract_y
_atom_site_fract_z
_atom_site_U_iso_or_equiv
_atom_site_adp_type
_atom_site_occupancy
_atom_site_site_symmetry_order
_atom_site_calc_flag
_atom_site_refinement_flags_posn
_atom_site_refinement_flags_adp
_atom_site_refinement_flags_occupancy
_atom_site_disorder_assembly
_atom_site_disorder_group
Fe1 Fe 0.44401(2) 0.25635(3) 0.52716(2) 0.01641(12) Uani 1 1 d . . . . .
N1 N 0.47157(6) 0.24843(18) 0.61892(12) 0.0191(6) Uani 1 1 d . . . . .
N2 N 0.43385(6) 0.15566(18) 0.62543(12) 0.0203(7) Uani 1 1 d . . . . .
N3 N 0.41471(6) 0.09193(18) 0.55246(13) 0.0222(7) Uani 1 1 d . . . . .
N4 N 0.50360(6) 0.20979(18) 0.55110(12) 0.0192(6) Uani 1 1 d . . . . .
N5 N 0.49916(6) 0.24601(19) 0.46308(12) 0.0216(6) Uani 1 1 d . . . . .
N6 N 0.45850(6) 0.38575(18) 0.60896(12) 0.0196(6) Uani 1 1 d . . . . .
N7 N 0.42215(6) 0.42728(18) 0.55658(12) 0.0195(6) Uani 1 1 d . . . . .
N8 N 0.42616(6) 0.26152(18) 0.46990(12) 0.0209(6) Uani 1 1 d . . . . .
C1 C 0.45049(8) 0.2174(2) 0.65781(15) 0.0208(8) Uani 1 1 d . . . . .
H1A H 0.460401 0.193012 0.692661 0.025 Uiso 1 1 calc R . . . .
H1B H 0.437790 0.262214 0.669725 0.025 Uiso 1 1 calc R . . . .
C2 C 0.42927(8) 0.1624(2) 0.56682(15) 0.0197(8) Uani 1 1 d . . . . .
C3 C 0.42257(8) 0.0845(2) 0.64615(17) 0.0274(9) Uani 1 1 d . . . . .
H3 H 0.423179 0.067437 0.685236 0.033 Uiso 1 1 calc R . . . .
C4 C 0.41062(9) 0.0438(2) 0.60103(16) 0.0279(9) Uani 1 1 d . . . . .
H4 H 0.401154 -0.007813 0.601717 0.034 Uiso 1 1 calc R . . . .
C5 C 0.49514(8) 0.1918(2) 0.60921(14) 0.0199(8) Uani 1 1 d . . . . .
H5A H 0.488604 0.134285 0.612035 0.024 Uiso 1 1 calc R . . . .
H5B H 0.511526 0.200872 0.637856 0.024 Uiso 1 1 calc R . . . .
C6 C 0.48379(8) 0.2384(2) 0.51075(15) 0.0194(7) Uani 1 1 d . . . . .
C7 C 0.53038(8) 0.1991(2) 0.52939(16) 0.0247(8) Uani 1 1 d . . . . .
H7 H 0.547423 0.179498 0.549651 0.030 Uiso 1 1 calc R . . . .
C8 C 0.52749(8) 0.2215(2) 0.47480(16) 0.0254(8) Uani 1 1 d . . . . .
H8 H 0.542227 0.220968 0.448301 0.030 Uiso 1 1 calc R . . . .
C9 C 0.48121(8) 0.3317(2) 0.63295(16) 0.0231(8) Uani 1 1 d . . . . .
H9A H 0.483945 0.338949 0.675173 0.028 Uiso 1 1 calc R . . . .
H9B H 0.499703 0.343474 0.615663 0.028 Uiso 1 1 calc R . . . .
C10 C 0.43988(7) 0.3617(2) 0.56487(14) 0.0176(7) Uani 1 1 d . . . . .
C11 C 0.45263(8) 0.4640(2) 0.62778(16) 0.0254(9) Uani 1 1 d . . . . .
H11 H 0.462761 0.493103 0.658126 0.030 Uiso 1 1 calc R . . . .
C12 C 0.42998(8) 0.4906(2) 0.59502(16) 0.0237(8) Uani 1 1 d . . . . .
H12 H 0.420886 0.542626 0.597300 0.028 Uiso 1 1 calc R . . . .
C13 C 0.40824(8) 0.0600(2) 0.49555(16) 0.0240(8) Uani 1 1 d . . . . .
C14 C 0.37963(9) 0.0583(2) 0.47364(16) 0.0269(9) Uani 1 1 d . . . . .
C15 C 0.37360(9) 0.0177(2) 0.42150(18) 0.0323(10) Uani 1 1 d . . . . .
H15 H 0.354134 0.014531 0.406403 0.039 Uiso 1 1 calc R . . . .
C16 C 0.39485(10) -0.0183(2) 0.39093(17) 0.0329(10) Uani 1 1 d . . . . .
C17 C 0.42314(10) -0.0137(2) 0.41374(18) 0.0337(10) Uani 1 1 d . . . . .
H17 H 0.437992 -0.037159 0.392794 0.040 Uiso 1 1 calc R . . . .
C18 C 0.43055(9) 0.0242(2) 0.46654(17) 0.0269(9) Uani 1 1 d . . . . .
C19 C 0.35609(9) 0.0977(3) 0.50531(18) 0.0349(10) Uani 1 1 d . . . . .
H19A H 0.353985 0.068637 0.541667 0.052 Uiso 1 1 calc GR . . . .
H19B H 0.337879 0.094922 0.481647 0.052 Uiso 1 1 calc GR . . . .
H19C H 0.361026 0.155145 0.513298 0.052 Uiso 1 1 calc GR . . . .
C20 C 0.38792(11) -0.0622(3) 0.33483(19) 0.0446(12) Uani 1 1 d . . . . .
H20A H 0.369337 -0.090343 0.336252 0.067 Uiso 1 1 calc GR . . . .
H20B H 0.403075 -0.102376 0.328486 0.067 Uiso 1 1 calc GR . . . .
H20C H 0.386840 -0.022326 0.303245 0.067 Uiso 1 1 calc GR . . . .
C21 C 0.46094(9) 0.0226(3) 0.49217(18) 0.0319(9) Uani 1 1 d . . . . .
H21A H 0.468052 0.078871 0.497198 0.048 Uiso 1 1 calc GR . . . .
H21B H 0.473172 -0.007203 0.466452 0.048 Uiso 1 1 calc GR . . . .
H21C H 0.461501 -0.004946 0.529649 0.048 Uiso 1 1 calc GR . . . .
C22 C 0.48892(8) 0.2843(2) 0.41005(15) 0.0199(8) Uani 1 1 d . . . . .
C23 C 0.48279(8) 0.2351(2) 0.36182(16) 0.0240(8) Uani 1 1 d . . . . .
C24 C 0.47443(8) 0.2754(2) 0.31071(16) 0.0270(9) Uani 1 1 d . . . . .
H24 H 0.470439 0.243648 0.276918 0.032 Uiso 1 1 calc R . . . .
C25 C 0.47172(8) 0.3592(3) 0.30715(16) 0.0261(9) Uani 1 1 d . . . . .
C26 C 0.47765(8) 0.4055(2) 0.35629(16) 0.0255(8) Uani 1 1 d . . . . .
H26 H 0.475334 0.463365 0.354560 0.031 Uiso 1 1 calc R . . . .
C27 C 0.48693(8) 0.3690(2) 0.40800(16) 0.0232(8) Uani 1 1 d . . . . .
C28 C 0.48505(10) 0.1440(2) 0.36640(17) 0.0356(10) Uani 1 1 d . . . . .
H28A H 0.470233 0.123434 0.390865 0.053 Uiso 1 1 calc GR . . . .
H28B H 0.504198 0.129098 0.383370 0.053 Uiso 1 1 calc GR . . . .
H28C H 0.482207 0.119651 0.327962 0.053 Uiso 1 1 calc GR . . . .
C29 C 0.46202(9) 0.4026(3) 0.25197(17) 0.0345(10) Uani 1 1 d . . . . .
H29A H 0.468977 0.372487 0.219151 0.052 Uiso 1 1 calc GR . . . .
H29B H 0.469902 0.458338 0.252515 0.052 Uiso 1 1 calc GR . . . .
H29C H 0.440894 0.405073 0.248440 0.052 Uiso 1 1 calc GR . . . .
C30 C 0.49467(9) 0.4208(2) 0.46027(16) 0.0284(9) Uani 1 1 d . . . . .
H30A H 0.480412 0.412167 0.488946 0.043 Uiso 1 1 calc GR . . . .
H30B H 0.494807 0.478731 0.449184 0.043 Uiso 1 1 calc GR . . . .
H30C H 0.513848 0.405106 0.476702 0.043 Uiso 1 1 calc GR . . . .
C31 C 0.39510(8) 0.4287(2) 0.52295(15) 0.0198(8) Uani 1 1 d . . . . .
C32 C 0.39223(8) 0.4777(2) 0.47390(16) 0.0232(8) Uani 1 1 d . . . . .
C33 C 0.36488(8) 0.4829(2) 0.44592(16) 0.0276(9) Uani 1 1 d . . . . .
H33 H 0.362281 0.515980 0.412391 0.033 Uiso 1 1 calc R . . . .
C34 C 0.34131(8) 0.4414(2) 0.46533(17) 0.0280(9) Uani 1 1 d . . . . .
C35 C 0.34517(8) 0.3939(2) 0.51427(17) 0.0277(9) Uani 1 1 d . . . . .
H35 H 0.329143 0.365017 0.527676 0.033 Uiso 1 1 calc R . . . .
C36 C 0.37173(8) 0.3871(2) 0.54431(16) 0.0230(8) Uani 1 1 d . . . . .
C37 C 0.41780(9) 0.5227(3) 0.45205(17) 0.0306(9) Uani 1 1 d . . . . .
H37A H 0.431706 0.482972 0.438683 0.046 Uiso 1 1 calc GR . . . .
H37B H 0.427020 0.555777 0.483225 0.046 Uiso 1 1 calc GR . . . .
H37C H 0.411242 0.558660 0.420087 0.046 Uiso 1 1 calc GR . . . .
C38 C 0.31192(9) 0.4477(3) 0.43450(19) 0.0401(11) Uani 1 1 d . . . . .
H38A H 0.311828 0.492501 0.406452 0.060 Uiso 1 1 calc GR . . . .
H38B H 0.297484 0.458567 0.462467 0.060 Uiso 1 1 calc GR . . . .
H38C H 0.307287 0.396004 0.414479 0.060 Uiso 1 1 calc GR . . . .
C39 C 0.37510(9) 0.3387(3) 0.59986(18) 0.0321(9) Uani 1 1 d . . . . .
H39A H 0.386302 0.288876 0.593674 0.048 Uiso 1 1 calc GR . . . .
H39B H 0.356008 0.323614 0.612125 0.048 Uiso 1 1 calc GR . . . .
H39C H 0.385187 0.372236 0.629735 0.048 Uiso 1 1 calc GR . . . .
Fe2 Fe 0.64907(2) 0.73957(3) 0.75381(2) 0.02169(13) Uani 1 1 d . . . . .
N9 N 0.62074(7) 0.73434(19) 0.66248(13) 0.0246(7) Uani 1 1 d . . . . .
N10 N 0.59967(7) 0.83632(19) 0.71558(13) 0.0230(7) Uani 1 1 d . . . . .
N11 N 0.60378(7) 0.84413(19) 0.80769(13) 0.0231(7) Uani 1 1 d . . . . .
N12 N 0.61668(7) 0.60420(19) 0.70270(14) 0.0259(7) Uani 1 1 d . . . . .
N13 N 0.64683(7) 0.55453(19) 0.76726(14) 0.0273(7) Uani 1 1 d . . . . .
N14 N 0.66793(7) 0.7648(2) 0.63955(14) 0.0301(8) Uani 1 1 d . . . . .
N15 N 0.69981(7) 0.8187(2) 0.69858(15) 0.0322(8) Uani 1 1 d . . . . .
N16 N 0.66654(7) 0.74138(19) 0.81029(15) 0.0296(8) Uani 1 1 d . . . . .
C40 C 0.60616(9) 0.8135(2) 0.65737(16) 0.0272(9) Uani 1 1 d . . . . .
H40A H 0.618823 0.854878 0.640806 0.033 Uiso 1 1 calc R . . . .
H40B H 0.588183 0.808903 0.632297 0.033 Uiso 1 1 calc R . . . .
C41 C 0.61630(8) 0.8094(2) 0.76191(16) 0.0220(8) Uani 1 1 d . . . . .
C42 C 0.57758(8) 0.8870(2) 0.73130(17) 0.0273(9) Uani 1 1 d . . . . .
H42 H 0.563585 0.913603 0.706201 0.033 Uiso 1 1 calc R . . . .
C43 C 0.57985(8) 0.8912(2) 0.78906(17) 0.0272(9) Uani 1 1 d . . . . .
H43 H 0.567509 0.920649 0.812739 0.033 Uiso 1 1 calc R . . . .
C44 C 0.60130(8) 0.6642(2) 0.66749(18) 0.0281(9) Uani 1 1 d . . . . .
H44A H 0.583527 0.681398 0.685552 0.034 Uiso 1 1 calc R . . . .
H44B H 0.595813 0.641228 0.628983 0.034 Uiso 1 1 calc R . . . .
C45 C 0.63822(8) 0.6263(2) 0.74176(16) 0.0251(8) Uani 1 1 d . . . . .
C46 C 0.61152(9) 0.5209(2) 0.70436(19) 0.0325(10) Uani 1 1 d . . . . .
H46 H 0.597380 0.491581 0.681291 0.039 Uiso 1 1 calc R . . . .
C47 C 0.63011(9) 0.4893(2) 0.74442(19) 0.0343(10) Uani 1 1 d . . . . .
H47 H 0.631718 0.433300 0.755386 0.041 Uiso 1 1 calc R . . . .
C48 C 0.64198(9) 0.7214(3) 0.61922(17) 0.0290(9) Uani 1 1 d . . . . .
H48A H 0.646049 0.662200 0.615002 0.035 Uiso 1 1 calc R . . . .
H48B H 0.634598 0.743184 0.581395 0.035 Uiso 1 1 calc R . . . .
C49 C 0.67401(8) 0.7791(2) 0.69663(17) 0.0252(8) Uani 1 1 d . . . . .
C50 C 0.69006(9) 0.7923(3) 0.6069(2) 0.0373(11) Uani 1 1 d . . . . .
H50 H 0.690837 0.788110 0.566303 0.045 Uiso 1 1 calc R . . . .
C51 C 0.70999(10) 0.8258(3) 0.6436(2) 0.0399(11) Uani 1 1 d . . . . .
H51 H 0.727710 0.849874 0.634103 0.048 Uiso 1 1 calc R . . . .
C52 C 0.61079(8) 0.8250(2) 0.86733(16) 0.0262(9) Uani 1 1 d . . . . .
C53 C 0.63288(9) 0.8664(2) 0.89745(17) 0.0290(9) Uani 1 1 d . . . . .
C54 C 0.63687(10) 0.8502(3) 0.95657(19) 0.0400(11) Uani 1 1 d . . . . .
H54 H 0.651539 0.878658 0.978783 0.048 Uiso 1 1 calc R . . . .
C55 C 0.61989(11) 0.7934(3) 0.98354(19) 0.0414(11) Uani 1 1 d . . . . .
C56 C 0.59915(10) 0.7511(3) 0.95066(18) 0.0369(10) Uani 1 1 d . . . . .
H56 H 0.588029 0.710641 0.968511 0.044 Uiso 1 1 calc R . . . .
C57 C 0.59400(9) 0.7659(2) 0.89206(18) 0.0318(9) Uani 1 1 d . . . . .
C58 C 0.65252(9) 0.9244(3) 0.86830(19) 0.0346(10) Uani 1 1 d . . . . .
H58A H 0.666573 0.892939 0.847629 0.052 Uiso 1 1 calc GR . . . .
H58B H 0.662730 0.959162 0.897293 0.052 Uiso 1 1 calc GR . . . .
H58C H 0.641054 0.958890 0.841001 0.052 Uiso 1 1 calc GR . . . .
C59 C 0.62328(14) 0.7797(4) 1.0479(2) 0.0658(17) Uani 1 1 d . . . . .
H59A H 0.642908 0.794548 1.062129 0.099 Uiso 1 1 calc GR . . . .
H59B H 0.619786 0.721764 1.056346 0.099 Uiso 1 1 calc GR . . . .
H59C H 0.609344 0.813742 1.066923 0.099 Uiso 1 1 calc GR . . . .
C60 C 0.57202(9) 0.7177(3) 0.85688(18) 0.0354(10) Uani 1 1 d . . . . .
H60A H 0.557741 0.755102 0.838384 0.053 Uiso 1 1 calc GR . . . .
H60B H 0.562356 0.679493 0.881822 0.053 Uiso 1 1 calc GR . . . .
H60C H 0.581527 0.686861 0.827316 0.053 Uiso 1 1 calc GR . . . .
C61 C 0.67170(9) 0.5430(2) 0.80613(17) 0.0271(9) Uani 1 1 d . . . . .
C62 C 0.66906(9) 0.5522(2) 0.86500(18) 0.0308(9) Uani 1 1 d . . . . .
C63 C 0.69299(10) 0.5373(3) 0.90138(18) 0.0340(10) Uani 1 1 d . . . . .
H63 H 0.691467 0.543350 0.941671 0.041 Uiso 1 1 calc R . . . .
C64 C 0.71915(10) 0.5140(3) 0.88149(19) 0.0361(10) Uani 1 1 d . . . . .
C65 C 0.72113(10) 0.5070(3) 0.82242(19) 0.0387(11) Uani 1 1 d . . . . .
H65 H 0.739039 0.492093 0.807837 0.046 Uiso 1 1 calc R . . . .
C66 C 0.69750(9) 0.5214(3) 0.78429(18) 0.0335(10) Uani 1 1 d . . . . .
C67 C 0.64109(10) 0.5807(3) 0.8887(2) 0.0442(12) Uani 1 1 d . . . . .
H67A H 0.641460 0.568541 0.929982 0.066 Uiso 1 1 calc GR . . . .
H67B H 0.624819 0.552099 0.868724 0.066 Uiso 1 1 calc GR . . . .
H67C H 0.638928 0.639944 0.882770 0.066 Uiso 1 1 calc GR . . . .
C68 C 0.74462(11) 0.4965(3) 0.9231(2) 0.0495(13) Uani 1 1 d . . . . .
H68A H 0.745533 0.537817 0.953746 0.074 Uiso 1 1 calc GR . . . .
H68B H 0.762416 0.498366 0.902674 0.074 Uiso 1 1 calc GR . . . .
H68C H 0.742463 0.441963 0.939971 0.074 Uiso 1 1 calc GR . . . .
C69 C 0.70055(11) 0.5161(3) 0.71999(19) 0.0476(13) Uani 1 1 d . . . . .
H69A H 0.685439 0.480262 0.702588 0.071 Uiso 1 1 calc GR . . . .
H69B H 0.719538 0.493498 0.712753 0.071 Uiso 1 1 calc GR . . . .
H69C H 0.698625 0.570941 0.703032 0.071 Uiso 1 1 calc GR . . . .
C70 C 0.71218(8) 0.8599(3) 0.7495(2) 0.0356(10) Uani 1 1 d . . . . .
C71 C 0.72906(10) 0.8153(3) 0.7894(2) 0.0490(13) Uani 1 1 d . . . . .
C72 C 0.73866(10) 0.8576(4) 0.8399(2) 0.0560(14) Uani 1 1 d . . . . .
H72 H 0.750252 0.829055 0.868432 0.067 Uiso 1 1 calc R . . . .
C73 C 0.73206(10) 0.9374(4) 0.8494(2) 0.0519(13) Uani 1 1 d . . . . .
C74 C 0.71592(9) 0.9797(3) 0.8075(2) 0.0462(12) Uani 1 1 d . . . . .
H74 H 0.711788 1.036037 0.813357 0.055 Uiso 1 1 calc R . . . .
C75 C 0.70552(9) 0.9415(3) 0.7568(2) 0.0369(10) Uani 1 1 d . . . . .
C76 C 0.73620(12) 0.7270(3) 0.7800(3) 0.0628(16) Uani 1 1 d . . . . .
H76A H 0.719385 0.693049 0.787113 0.094 Uiso 1 1 calc GR . . . .
H76B H 0.752463 0.711035 0.806593 0.094 Uiso 1 1 calc GR . . . .
H76C H 0.741435 0.719209 0.740285 0.094 Uiso 1 1 calc GR . . . .
C77 C 0.74091(12) 0.9788(4) 0.9062(3) 0.078(2) Uani 1 1 d . . . . .
H77A H 0.748076 1.034083 0.898781 0.117 Uiso 1 1 calc GR . . . .
H77B H 0.756179 0.946722 0.926651 0.117 Uiso 1 1 calc GR . . . .
H77C H 0.724197 0.982350 0.929699 0.117 Uiso 1 1 calc GR . . . .
C78 C 0.68646(11) 0.9872(3) 0.7137(2) 0.0492(13) Uani 1 1 d . . . . .
H78A H 0.695830 0.990640 0.677267 0.074 Uiso 1 1 calc GR . . . .
H78B H 0.683039 1.042605 0.728101 0.074 Uiso 1 1 calc GR . . . .
H78C H 0.668013 0.958325 0.707599 0.074 Uiso 1 1 calc GR . . . .
P1 P 0.56553(2) 0.31854(6) 0.69676(4) 0.0228(2) Uani 1 1 d . . . . .
F11 F 0.57367(5) 0.36366(15) 0.75601(10) 0.0401(6) Uani 1 1 d . . . . .
F12 F 0.57773(5) 0.23488(14) 0.72364(12) 0.0439(6) Uani 1 1 d . . . . .
F13 F 0.55726(6) 0.2737(2) 0.63736(11) 0.0623(9) Uani 1 1 d . . . . .
F14 F 0.55292(6) 0.40215(17) 0.67020(12) 0.0540(8) Uani 1 1 d . . . . .
F15 F 0.59639(5) 0.34074(14) 0.67465(10) 0.0333(5) Uani 1 1 d . . . . .
F16 F 0.53431(5) 0.29675(15) 0.71837(9) 0.0322(5) Uani 1 1 d . . . . .
P2 P 0.500000 0.03405(9) 0.750000 0.0252(3) Uani 1 2 d S T P . .
F21 F 0.48562(6) 0.03341(15) 0.68610(11) 0.0504(7) Uani 1 1 d . . . . .
F22 F 0.46909(6) 0.03331(18) 0.77517(14) 0.0594(8) Uani 1 1 d . . . . .
F23 F 0.500000 0.13173(18) 0.750000 0.0364(8) Uani 1 2 d S T P . .
F24 F 0.500000 -0.0637(2) 0.750000 0.0526(11) Uani 1 2 d S T P . .
P3 P 0.750000 0.750000 0.500000 0.0369(4) Uani 1 2 d S T P . .
F31 F 0.72172(11) 0.7000(4) 0.4859(4) 0.084(2) Uani 0.694(10) 1 d . U . A 1
F32 F 0.74878(13) 0.7227(6) 0.5648(2) 0.077(2) Uani 0.694(10) 1 d . U . A 1
F33 F 0.72958(14) 0.8272(4) 0.5082(3) 0.0559(17) Uani 0.694(10) 1 d . U . A 1
F31A F 0.7210(5) 0.7980(16) 0.4964(10) 0.108(6) Uani 0.306(10) 1 d . U . A 2
F32A F 0.7285(4) 0.6811(8) 0.5229(7) 0.074(4) Uani 0.306(10) 1 d . U . A 2
F33A F 0.7562(2) 0.7836(11) 0.5613(5) 0.064(4) Uani 0.306(10) 1 d . U . A 2
C101 C 0.69739(12) 0.2604(4) 0.8284(3) 0.0701(18) Uani 1 1 d . . . . .
H101 H 0.715182 0.283756 0.842633 0.084 Uiso 1 1 calc R . . . .
C102 C 0.68555(12) 0.1965(4) 0.8561(2) 0.0560(14) Uani 1 1 d . . . . .
H102 H 0.695314 0.174022 0.889616 0.067 Uiso 1 1 calc R . . . .
C103 C 0.65942(13) 0.1643(3) 0.8357(2) 0.0550(14) Uani 1 1 d . . . . .
H103 H 0.650957 0.120564 0.855637 0.066 Uiso 1 1 calc R . . . .
C104 C 0.64570(12) 0.1953(3) 0.7868(2) 0.0543(14) Uani 1 1 d . . . . .
H104 H 0.627806 0.172574 0.772632 0.065 Uiso 1 1 calc R . . . .
C105 C 0.65721(13) 0.2573(3) 0.7590(2) 0.0592(15) Uani 1 1 d . . . . .
H105 H 0.647485 0.278443 0.724997 0.071 Uiso 1 1 calc R . . . .
C106 C 0.68306(15) 0.2907(4) 0.7790(3) 0.0729(18) Uani 1 1 d . . . . .
H106 H 0.691142 0.334832 0.758885 0.087 Uiso 1 1 calc R . . . .
C201 C 0.69997(13) 0.7246(4) 0.0043(2) 0.078(2) Uani 0.706(5) 1 d D U . B 1
H201 H 0.701438 0.710804 -0.035076 0.094 Uiso 0.706(5) 1 calc R . . B 1
C202 C 0.68700(11) 0.6704(3) 0.0408(3) 0.065(2) Uani 0.706(5) 1 d DG U . B 1
H202 H 0.679588 0.619584 0.026394 0.078 Uiso 0.706(5) 1 calc R . . B 1
C203 C 0.68485(11) 0.6905(3) 0.0984(2) 0.064(2) Uani 0.706(5) 1 d DG U . B 1
H203 H 0.675984 0.653505 0.123346 0.077 Uiso 0.706(5) 1 calc R . . B 1
C204 C 0.69569(12) 0.7649(3) 0.1195(2) 0.070(2) Uani 0.706(5) 1 d G U . B 1
H204 H 0.694231 0.778646 0.158830 0.084 Uiso 0.706(5) 1 calc R . . B 1
C205 C 0.70867(12) 0.8191(3) 0.0830(3) 0.080(3) Uani 0.706(5) 1 d G U . B 1
H205 H 0.716081 0.869867 0.097361 0.096 Uiso 0.706(5) 1 calc R . . B 1
C206 C 0.71081(13) 0.7989(3) 0.0254(3) 0.089(3) Uani 0.706(5) 1 d G U . B 1
H206 H 0.719685 0.835947 0.000408 0.107 Uiso 0.706(5) 1 calc R . . B 1
C211 C 0.7221(5) 0.7529(16) -0.0197(13) 0.098(4) Uani 0.294(5) 1 d D U . B 2
H211 H 0.702898 0.758180 -0.035701 0.117 Uiso 0.294(5) 1 calc R . . B 2
C212 C 0.7421(6) 0.7183(17) -0.0524(12) 0.113(5) Uani 0.294(5) 1 d D U . B 2
H212 H 0.735756 0.692742 -0.087679 0.135 Uiso 0.294(5) 1 calc R . . B 2
C213 C 0.7715(6) 0.7191(19) -0.0360(15) 0.117(7) Uani 0.294(5) 1 d D U . B 2
H213 H 0.785914 0.702087 -0.060679 0.140 Uiso 0.294(5) 1 calc R . . B 2

loop_
_atom_site_aniso_label
_atom_site_aniso_U_11
_atom_site_aniso_U_22
_atom_site_aniso_U_33
_atom_site_aniso_U_23
_atom_site_aniso_U_13
_atom_site_aniso_U_12
Fe1 0.0202(3) 0.0170(3) 0.0120(2) -0.0006(2) 0.00120(19) -0.0009(2)
N1 0.0226(15) 0.0210(16) 0.0139(14) -0.0012(12) 0.0015(12) -0.0011(13)
N2 0.0269(16) 0.0216(16) 0.0126(15) 0.0036(12) 0.0027(12) -0.0032(13)
N3 0.0255(17) 0.0194(17) 0.0211(17) 0.0025(12) -0.0030(13) -0.0039(13)
N4 0.0193(15) 0.0245(17) 0.0137(15) -0.0005(12) -0.0001(12) 0.0020(13)
N5 0.0231(15) 0.0251(17) 0.0168(15) -0.0012(13) 0.0029(12) 0.0013(13)
N6 0.0226(16) 0.0211(16) 0.0151(15) -0.0030(12) 0.0005(13) -0.0018(13)
N7 0.0203(16) 0.0194(16) 0.0189(16) -0.0016(12) 0.0024(12) 0.0001(13)
N8 0.0237(16) 0.0220(16) 0.0165(15) 0.0000(12) -0.0013(12) -0.0026(13)
C1 0.0249(19) 0.024(2) 0.0137(18) 0.0015(14) 0.0009(15) -0.0014(15)
C2 0.0219(18) 0.0192(19) 0.0178(18) -0.0021(14) -0.0001(15) 0.0029(15)
C3 0.033(2) 0.027(2) 0.022(2) 0.0088(16) 0.0059(17) -0.0048(17)
C4 0.034(2) 0.024(2) 0.026(2) 0.0075(16) 0.0026(17) -0.0072(17)
C5 0.0250(19) 0.023(2) 0.0124(17) 0.0018(14) 0.0023(14) 0.0009(15)
C6 0.0263(19) 0.0158(18) 0.0162(17) -0.0029(14) 0.0024(14) 0.0008(15)
C7 0.0221(19) 0.028(2) 0.024(2) -0.0003(16) 0.0007(16) 0.0043(16)
C8 0.0219(19) 0.031(2) 0.023(2) -0.0008(16) 0.0040(15) 0.0029(16)
C9 0.026(2) 0.022(2) 0.021(2) -0.0024(15) -0.0022(16) -0.0009(16)
C10 0.0204(18) 0.0182(19) 0.0143(18) 0.0003(14) 0.0017(14) -0.0030(15)
C11 0.030(2) 0.022(2) 0.023(2) -0.0101(15) -0.0001(17) -0.0018(16)
C12 0.025(2) 0.0188(19) 0.027(2) -0.0073(15) 0.0000(16) -0.0022(16)
C13 0.034(2) 0.0174(19) 0.0204(19) 0.0006(15) 0.0002(16) -0.0070(16)
C14 0.036(2) 0.020(2) 0.023(2) 0.0043(15) -0.0022(17) -0.0044(17)
C15 0.039(2) 0.027(2) 0.030(2) 0.0062(17) -0.0065(19) -0.0081(19)
C16 0.053(3) 0.020(2) 0.024(2) 0.0010(16) -0.0084(19) -0.0020(19)
C17 0.048(3) 0.022(2) 0.030(2) -0.0008(17) -0.002(2) 0.0010(19)
C18 0.037(2) 0.018(2) 0.025(2) 0.0005(15) -0.0021(17) -0.0018(17)
C19 0.028(2) 0.042(3) 0.034(2) 0.0032(19) -0.0012(18) -0.0051(19)
C20 0.063(3) 0.036(3) 0.033(3) -0.005(2) -0.013(2) -0.001(2)
C21 0.035(2) 0.030(2) 0.030(2) -0.0018(17) -0.0035(18) 0.0067(18)
C22 0.0197(18) 0.026(2) 0.0140(18) 0.0012(14) 0.0032(14) -0.0005(15)
C23 0.0241(19) 0.029(2) 0.0188(19) -0.0035(16) 0.0043(15) 0.0002(16)
C24 0.029(2) 0.037(2) 0.0153(19) -0.0026(16) 0.0019(16) -0.0005(17)
C25 0.0212(19) 0.039(2) 0.019(2) 0.0054(17) 0.0060(15) -0.0024(17)
C26 0.0221(19) 0.029(2) 0.026(2) 0.0050(16) 0.0055(16) -0.0036(16)
C27 0.0198(19) 0.029(2) 0.022(2) 0.0005(16) 0.0041(15) -0.0043(16)
C28 0.054(3) 0.031(2) 0.021(2) -0.0072(17) 0.0001(19) 0.008(2)
C29 0.037(2) 0.045(3) 0.021(2) 0.0089(18) 0.0011(18) -0.003(2)
C30 0.038(2) 0.025(2) 0.023(2) -0.0006(16) 0.0030(17) -0.0061(18)
C31 0.0221(19) 0.0185(19) 0.0190(18) -0.0051(14) 0.0025(15) 0.0038(15)
C32 0.025(2) 0.021(2) 0.024(2) -0.0035(15) 0.0053(16) 0.0060(16)
C33 0.031(2) 0.033(2) 0.019(2) -0.0012(16) 0.0011(16) 0.0097(18)
C34 0.026(2) 0.035(2) 0.023(2) -0.0110(17) 0.0009(16) 0.0088(17)
C35 0.023(2) 0.033(2) 0.028(2) -0.0073(17) 0.0059(16) 0.0004(17)
C36 0.026(2) 0.022(2) 0.022(2) -0.0034(15) 0.0021(16) 0.0000(16)
C37 0.034(2) 0.034(2) 0.024(2) 0.0058(17) 0.0075(17) 0.0000(18)
C38 0.027(2) 0.060(3) 0.033(2) -0.010(2) -0.0037(19) 0.010(2)
C39 0.030(2) 0.035(2) 0.032(2) 0.0058(18) 0.0098(18) -0.0041(18)
Fe2 0.0234(3) 0.0205(3) 0.0220(3) -0.0008(2) 0.0079(2) -0.0001(2)
N9 0.0275(17) 0.0239(17) 0.0233(17) -0.0024(13) 0.0098(13) 0.0004(14)
N10 0.0247(16) 0.0234(17) 0.0211(17) -0.0017(13) 0.0033(13) 0.0031(13)
N11 0.0251(17) 0.0230(17) 0.0217(17) -0.0025(13) 0.0063(13) 0.0015(13)
N12 0.0272(17) 0.0233(18) 0.0281(18) -0.0041(14) 0.0081(14) -0.0025(14)
N13 0.0307(18) 0.0247(18) 0.0273(18) 0.0011(14) 0.0083(14) 0.0002(14)
N14 0.0321(18) 0.0308(19) 0.0296(19) 0.0000(15) 0.0208(15) 0.0050(15)
N15 0.0256(18) 0.033(2) 0.039(2) 0.0002(16) 0.0121(15) -0.0019(15)
N16 0.0287(17) 0.0217(18) 0.039(2) -0.0021(15) 0.0072(15) -0.0004(14)
C40 0.035(2) 0.029(2) 0.019(2) -0.0006(16) 0.0075(17) 0.0015(18)
C41 0.0224(19) 0.0199(19) 0.025(2) -0.0013(15) 0.0082(15) -0.0023(15)
C42 0.024(2) 0.025(2) 0.033(2) -0.0048(17) -0.0008(17) 0.0018(16)
C43 0.027(2) 0.021(2) 0.034(2) -0.0055(17) 0.0062(17) 0.0041(16)
C44 0.025(2) 0.026(2) 0.034(2) -0.0046(17) 0.0062(17) 0.0004(17)
C45 0.025(2) 0.027(2) 0.025(2) 0.0010(16) 0.0125(16) 0.0012(16)
C46 0.036(2) 0.023(2) 0.039(3) -0.0030(18) 0.009(2) -0.0077(18)
C47 0.043(3) 0.018(2) 0.043(3) -0.0017(18) 0.012(2) -0.0053(18)
C48 0.035(2) 0.032(2) 0.021(2) -0.0056(16) 0.0134(17) 0.0009(18)
C49 0.024(2) 0.023(2) 0.030(2) -0.0009(16) 0.0062(16) 0.0034(16)
C50 0.036(2) 0.043(3) 0.035(3) 0.005(2) 0.024(2) 0.004(2)
C51 0.035(2) 0.043(3) 0.044(3) 0.004(2) 0.026(2) 0.000(2)
C52 0.032(2) 0.025(2) 0.023(2) -0.0065(16) 0.0077(17) 0.0037(17)
C53 0.035(2) 0.026(2) 0.027(2) -0.0055(16) 0.0059(18) 0.0076(18)
C54 0.048(3) 0.039(3) 0.032(2) -0.014(2) -0.002(2) 0.004(2)
C55 0.062(3) 0.038(3) 0.025(2) -0.0010(19) 0.010(2) 0.012(2)
C56 0.049(3) 0.035(2) 0.029(2) -0.0002(19) 0.015(2) 0.009(2)
C57 0.038(2) 0.029(2) 0.031(2) -0.0024(17) 0.0154(18) 0.0061(18)
C58 0.030(2) 0.034(2) 0.040(3) -0.0106(19) 0.0068(19) -0.0037(18)
C59 0.100(5) 0.067(4) 0.030(3) 0.001(3) 0.001(3) 0.011(3)
C60 0.043(3) 0.030(2) 0.035(2) -0.0047(18) 0.018(2) -0.0057(19)
C61 0.033(2) 0.020(2) 0.030(2) 0.0038(16) 0.0091(17) 0.0017(17)
C62 0.038(2) 0.026(2) 0.030(2) 0.0079(17) 0.0139(19) 0.0025(18)
C63 0.049(3) 0.031(2) 0.023(2) 0.0054(17) 0.0107(19) 0.004(2)
C64 0.043(3) 0.031(2) 0.034(2) 0.0062(18) 0.003(2) 0.005(2)
C65 0.040(3) 0.043(3) 0.034(3) 0.000(2) 0.014(2) 0.013(2)
C66 0.040(2) 0.030(2) 0.031(2) 0.0010(18) 0.0072(19) 0.0090(19)
C67 0.043(3) 0.056(3) 0.036(3) 0.012(2) 0.020(2) 0.009(2)
C68 0.050(3) 0.055(3) 0.044(3) 0.007(2) 0.002(2) 0.014(2)
C69 0.046(3) 0.067(3) 0.030(3) -0.006(2) 0.009(2) 0.015(2)
C70 0.017(2) 0.043(3) 0.048(3) 0.005(2) 0.0102(19) -0.0046(18)
C71 0.026(2) 0.048(3) 0.072(4) 0.005(3) -0.003(2) -0.004(2)
C72 0.032(3) 0.070(4) 0.064(4) -0.004(3) -0.012(2) 0.004(3)
C73 0.026(2) 0.067(4) 0.062(4) -0.006(3) -0.005(2) -0.011(2)
C74 0.025(2) 0.048(3) 0.067(4) -0.008(3) 0.010(2) -0.010(2)
C75 0.026(2) 0.041(3) 0.045(3) -0.003(2) 0.0107(19) -0.0101(19)
C76 0.048(3) 0.055(4) 0.083(4) -0.003(3) -0.011(3) 0.016(3)
C77 0.042(3) 0.110(5) 0.081(5) -0.027(4) -0.013(3) -0.016(3)
C78 0.045(3) 0.046(3) 0.058(3) -0.005(2) 0.006(2) 0.001(2)
P1 0.0239(5) 0.0264(5) 0.0179(5) 0.0015(4) 0.0002(4) -0.0045(4)
F11 0.0510(15) 0.0426(15) 0.0274(13) -0.0112(11) 0.0076(11) -0.0167(12)
F12 0.0426(15) 0.0294(14) 0.0612(18) 0.0084(12) 0.0151(13) 0.0044(11)
F13 0.0628(19) 0.101(2) 0.0242(14) -0.0231(14) 0.0114(13) -0.0481(17)
F14 0.0400(15) 0.0585(18) 0.0644(19) 0.0409(15) 0.0096(14) 0.0062(13)
F15 0.0282(12) 0.0397(14) 0.0327(13) -0.0009(10) 0.0080(10) -0.0071(10)
F16 0.0249(12) 0.0446(14) 0.0272(12) 0.0103(10) 0.0020(10) -0.0052(10)
P2 0.0327(8) 0.0200(7) 0.0232(7) 0.000 0.0040(6) 0.000
F21 0.082(2) 0.0356(15) 0.0316(15) 0.0049(11) -0.0150(14) -0.0031(14)
F22 0.0438(16) 0.0622(19) 0.075(2) -0.0090(16) 0.0301(15) -0.0163(14)
F23 0.040(2) 0.0175(17) 0.051(2) 0.000 -0.0040(17) 0.000
F24 0.120(4) 0.0196(18) 0.0204(18) 0.000 0.020(2) 0.000
P3 0.0293(8) 0.0484(10) 0.0347(9) -0.0115(8) 0.0159(7) -0.0105(7)
F31 0.047(3) 0.089(4) 0.116(6) -0.004(4) 0.001(3) -0.040(3)
F32 0.056(3) 0.135(6) 0.045(3) 0.025(3) 0.026(2) 0.021(4)
F33 0.049(3) 0.044(3) 0.078(4) -0.007(2) 0.036(3) -0.008(2)
F31A 0.096(11) 0.132(13) 0.102(10) 0.012(10) 0.045(9) 0.036(10)
F32A 0.083(8) 0.072(7) 0.075(9) 0.003(7) 0.057(7) -0.003(6)
F33A 0.053(6) 0.110(9) 0.034(5) -0.036(6) 0.033(4) -0.026(6)
C101 0.034(3) 0.090(5) 0.085(5) -0.009(4) -0.003(3) -0.009(3)
C102 0.053(3) 0.063(4) 0.052(3) 0.002(3) -0.001(3) 0.024(3)
C103 0.080(4) 0.034(3) 0.053(3) -0.006(2) 0.018(3) -0.006(3)
C104 0.055(3) 0.054(3) 0.053(3) -0.024(3) 0.002(3) -0.001(3)
C105 0.078(4) 0.049(3) 0.049(3) -0.001(3) -0.007(3) 0.019(3)
C106 0.091(5) 0.056(4) 0.072(4) 0.017(3) 0.016(4) -0.015(3)
C201 0.066(5) 0.054(4) 0.116(6) -0.002(4) 0.014(4) 0.011(4)
C202 0.059(4) 0.042(4) 0.095(5) -0.005(4) 0.015(4) 0.009(3)
C203 0.046(4) 0.050(4) 0.095(5) -0.001(4) 0.001(4) 0.008(3)
C204 0.044(4) 0.065(5) 0.097(6) -0.003(4) -0.019(4) -0.002(4)
C205 0.061(5) 0.074(5) 0.103(6) -0.005(5) -0.013(5) -0.016(4)
C206 0.069(5) 0.078(5) 0.119(6) 0.004(5) -0.002(5) -0.012(4)
C211 0.082(7) 0.083(7) 0.127(8) 0.001(7) 0.002(7) -0.003(7)
C212 0.102(10) 0.102(10) 0.133(11) -0.003(9) -0.003(10) -0.007(10)
C213 0.104(13) 0.109(12) 0.135(14) -0.005(12) -0.005(13) -0.002(12)

loop_
_atom_type_symbol
_atom_type_description
_atom_type_scat_dispersion_real
_atom_type_scat_dispersion_imag
_atom_type_scat_source
C C 0.0033 0.0016 'International Tables Vol C Tables 4.2.6.8 and 6.1.1.4'
H H 0.0000 0.0000 'International Tables Vol C Tables 4.2.6.8 and 6.1.1.4'
F F 0.0171 0.0103 'International Tables Vol C Tables 4.2.6.8 and 6.1.1.4'
Fe Fe 0.3463 0.8444 'International Tables Vol C Tables 4.2.6.8 and 6.1.1.4'
N N 0.0061 0.0033 'International Tables Vol C Tables 4.2.6.8 and 6.1.1.4'
P P 0.1023 0.0942 'International Tables Vol C Tables 4.2.6.8 and 6.1.1.4'

loop_
_geom_angle_atom_site_label_1
_geom_angle_atom_site_label_2
_geom_angle_atom_site_label_3
_geom_angle
_geom_angle_site_symmetry_1
_geom_angle_site_symmetry_3
_geom_angle_publ_flag
N8 Fe1 N1 178.99(13) . . ?
N8 Fe1 C2 105.74(15) . . ?
N8 Fe1 C6 107.95(15) . . ?
N8 Fe1 C10 106.36(15) . . ?
C2 Fe1 N1 73.76(12) . . ?
C2 Fe1 C10 115.86(14) . . ?
C6 Fe1 N1 73.06(12) . . ?
C6 Fe1 C2 110.22(15) . . ?
C6 Fe1 C10 110.26(14) . . ?
C10 Fe1 N1 73.19(12) . . ?
C1 N1 Fe1 103.1(2) . . ?
C5 N1 Fe1 104.8(2) . . ?
C5 N1 C1 114.5(3) . . ?
C9 N1 Fe1 106.5(2) . . ?
C9 N1 C1 113.0(3) . . ?
C9 N1 C5 113.6(3) . . ?
C2 N2 C1 120.3(3) . . ?
C2 N2 C3 112.2(3) . . ?
C3 N2 C1 127.3(3) . . ?
C2 N3 C4 111.4(3) . . ?
C2 N3 C13 127.0(3) . . ?
C4 N3 C13 120.7(3) . . ?
C6 N4 C5 120.0(3) . . ?
C6 N4 C7 112.1(3) . . ?
C7 N4 C5 127.9(3) . . ?
C6 N5 C8 110.7(3) . . ?
C6 N5 C22 125.2(3) . . ?
C8 N5 C22 123.5(3) . . ?
C10 N6 C9 121.7(3) . . ?
C10 N6 C11 112.2(3) . . ?
C11 N6 C9 126.1(3) . . ?
C10 N7 C12 111.2(3) . . ?
C10 N7 C31 126.3(3) . . ?
C12 N7 C31 121.2(3) . . ?
N1 C1 H1A 110.6 . . ?
N1 C1 H1B 110.6 . . ?
N2 C1 N1 105.9(3) . . ?
N2 C1 H1A 110.6 . . ?
N2 C1 H1B 110.6 . . ?
H1A C1 H1B 108.7 . . ?
N2 C2 Fe1 120.0(2) . . ?
N3 C2 Fe1 137.3(3) . . ?
N3 C2 N2 102.7(3) . . ?
N2 C3 H3 126.5 . . ?
C4 C3 N2 107.0(3) . . ?
C4 C3 H3 126.5 . . ?
N3 C4 H4 126.7 . . ?
C3 C4 N3 106.6(3) . . ?
C3 C4 H4 126.7 . . ?
N1 C5 N4 105.4(3) . . ?
N1 C5 H5A 110.7 . . ?
N1 C5 H5B 110.7 . . ?
N4 C5 H5A 110.7 . . ?
N4 C5 H5B 110.7 . . ?
H5A C5 H5B 108.8 . . ?
N4 C6 Fe1 122.0(2) . . ?
N4 C6 N5 103.2(3) . . ?
N5 C6 Fe1 134.8(3) . . ?
N4 C7 H7 126.9 . . ?
C8 C7 N4 106.2(3) . . ?
C8 C7 H7 126.9 . . ?
N5 C8 H8 126.1 . . ?
C7 C8 N5 107.8(3) . . ?
C7 C8 H8 126.1 . . ?
N1 C9 H9A 110.6 . . ?
N1 C9 H9B 110.6 . . ?
N6 C9 N1 105.8(3) . . ?
N6 C9 H9A 110.6 . . ?
N6 C9 H9B 110.6 . . ?
H9A C9 H9B 108.7 . . ?
N6 C10 Fe1 121.3(2) . . ?
N7 C10 Fe1 135.2(3) . . ?
N7 C10 N6 103.4(3) . . ?
N6 C11 H11 126.8 . . ?
C12 C11 N6 106.5(3) . . ?
C12 C11 H11 126.8 . . ?
N7 C12 H12 126.6 . . ?
C11 C12 N7 106.8(3) . . ?
C11 C12 H12 126.6 . . ?
C14 C13 N3 118.9(3) . . ?
C14 C13 C18 122.2(4) . . ?
C18 C13 N3 118.6(3) . . ?
C13 C14 C15 117.5(4) . . ?
C13 C14 C19 121.3(3) . . ?
C15 C14 C19 121.2(4) . . ?
C14 C15 H15 118.7 . . ?
C16 C15 C14 122.6(4) . . ?
C16 C15 H15 118.7 . . ?
C15 C16 C17 118.0(4) . . ?
C15 C16 C20 121.9(4) . . ?
C17 C16 C20 120.1(4) . . ?
C16 C17 H17 118.9 . . ?
C16 C17 C18 122.3(4) . . ?
C18 C17 H17 118.9 . . ?
C13 C18 C21 121.5(3) . . ?
C17 C18 C13 117.4(4) . . ?
C17 C18 C21 121.0(4) . . ?
C14 C19 H19A 109.5 . . ?
C14 C19 H19B 109.5 . . ?
C14 C19 H19C 109.5 . . ?
H19A C19 H19B 109.5 . . ?
H19A C19 H19C 109.5 . . ?
H19B C19 H19C 109.5 . . ?
C16 C20 H20A 109.5 . . ?
C16 C20 H20B 109.5 . . ?
C16 C20 H20C 109.5 . . ?
H20A C20 H20B 109.5 . . ?
H20A C20 H20C 109.5 . . ?
H20B C20 H20C 109.5 . . ?
C18 C21 H21A 109.5 . . ?
C18 C21 H21B 109.5 . . ?
C18 C21 H21C 109.5 . . ?
H21A C21 H21B 109.5 . . ?
H21A C21 H21C 109.5 . . ?
H21B C21 H21C 109.5 . . ?
C23 C22 N5 118.8(3) . . ?
C27 C22 N5 118.7(3) . . ?
C27 C22 C23 122.4(3) . . ?
C22 C23 C28 120.3(3) . . ?
C24 C23 C22 116.6(4) . . ?
C24 C23 C28 123.0(3) . . ?
C23 C24 H24 118.7 . . ?
C25 C24 C23 122.7(4) . . ?
C25 C24 H24 118.7 . . ?
C24 C25 C26 118.7(4) . . ?
C24 C25 C29 122.6(4) . . ?
C26 C25 C29 118.7(4) . . ?
C25 C26 H26 119.4 . . ?
C25 C26 C27 121.1(4) . . ?
C27 C26 H26 119.4 . . ?
C22 C27 C26 118.3(3) . . ?
C22 C27 C30 121.3(3) . . ?
C26 C27 C30 120.4(4) . . ?
C23 C28 H28A 109.5 . . ?
C23 C28 H28B 109.5 . . ?
C23 C28 H28C 109.5 . . ?
H28A C28 H28B 109.5 . . ?
H28A C28 H28C 109.5 . . ?
H28B C28 H28C 109.5 . . ?
C25 C29 H29A 109.5 . . ?
C25 C29 H29B 109.5 . . ?
C25 C29 H29C 109.5 . . ?
H29A C29 H29B 109.5 . . ?
H29A C29 H29C 109.5 . . ?
H29B C29 H29C 109.5 . . ?
C27 C30 H30A 109.5 . . ?
C27 C30 H30B 109.5 . . ?
C27 C30 H30C 109.5 . . ?
H30A C30 H30B 109.5 . . ?
H30A C30 H30C 109.5 . . ?
H30B C30 H30C 109.5 . . ?
C32 C31 N7 119.3(3) . . ?
C32 C31 C36 122.3(3) . . ?
C36 C31 N7 118.0(3) . . ?
C31 C32 C37 121.2(3) . . ?
C33 C32 C31 117.0(4) . . ?
C33 C32 C37 121.7(3) . . ?
C32 C33 H33 118.9 . . ?
C34 C33 C32 122.2(4) . . ?
C34 C33 H33 118.9 . . ?
C33 C34 C38 121.5(4) . . ?
C35 C34 C33 118.6(4) . . ?
C35 C34 C38 119.9(4) . . ?
C34 C35 H35 119.1 . . ?
C34 C35 C36 121.8(4) . . ?
C36 C35 H35 119.1 . . ?
C31 C36 C39 121.1(3) . . ?
C35 C36 C31 118.0(4) . . ?
C35 C36 C39 120.9(4) . . ?
C32 C37 H37A 109.5 . . ?
C32 C37 H37B 109.5 . . ?
C32 C37 H37C 109.5 . . ?
H37A C37 H37B 109.5 . . ?
H37A C37 H37C 109.5 . . ?
H37B C37 H37C 109.5 . . ?
C34 C38 H38A 109.5 . . ?
C34 C38 H38B 109.5 . . ?
C34 C38 H38C 109.5 . . ?
H38A C38 H38B 109.5 . . ?
H38A C38 H38C 109.5 . . ?
H38B C38 H38C 109.5 . . ?
C36 C39 H39A 109.5 . . ?
C36 C39 H39B 109.5 . . ?
C36 C39 H39C 109.5 . . ?
H39A C39 H39B 109.5 . . ?
H39A C39 H39C 109.5 . . ?
H39B C39 H39C 109.5 . . ?
N16 Fe2 N9 179.11(15) . . ?
N16 Fe2 C41 106.85(17) . . ?
N16 Fe2 C45 105.51(17) . . ?
N16 Fe2 C49 106.44(17) . . ?
C41 Fe2 N9 73.65(13) . . ?
C41 Fe2 C45 112.39(16) . . ?
C41 Fe2 C49 112.57(16) . . ?
C45 Fe2 N9 73.60(14) . . ?
C49 Fe2 N9 73.94(14) . . ?
C49 Fe2 C45 112.47(16) . . ?
C40 N9 Fe2 105.2(2) . . ?
C40 N9 C44 114.3(3) . . ?
C40 N9 C48 113.6(3) . . ?
C44 N9 Fe2 105.0(2) . . ?
C44 N9 C48 112.7(3) . . ?
C48 N9 Fe2 104.8(2) . . ?
C41 N10 C40 121.0(3) . . ?
C41 N10 C42 112.1(3) . . ?
C42 N10 C40 126.9(3) . . ?
C41 N11 C43 110.8(3) . . ?
C41 N11 C52 125.4(3) . . ?
C43 N11 C52 123.0(3) . . ?
C45 N12 C44 121.3(3) . . ?
C45 N12 C46 111.3(3) . . ?
C46 N12 C44 127.3(3) . . ?
C45 N13 C47 110.3(3) . . ?
C45 N13 C61 126.2(3) . . ?
C47 N13 C61 123.0(3) . . ?
C49 N14 C48 121.2(3) . . ?
C49 N14 C50 111.3(4) . . ?
C50 N14 C48 127.3(4) . . ?
C49 N15 C51 111.0(4) . . ?
C49 N15 C70 123.4(3) . . ?
C51 N15 C70 124.8(4) . . ?
N9 C40 H40A 110.6 . . ?
N9 C40 H40B 110.6 . . ?
N10 C40 N9 105.9(3) . . ?
N10 C40 H40A 110.6 . . ?
N10 C40 H40B 110.6 . . ?
H40A C40 H40B 108.7 . . ?
N10 C41 Fe2 121.9(3) . . ?
N10 C41 N11 103.6(3) . . ?
N11 C41 Fe2 134.5(3) . . ?
N10 C42 H42 126.8 . . ?
C43 C42 N10 106.4(3) . . ?
C43 C42 H42 126.8 . . ?
N11 C43 H43 126.5 . . ?
C42 C43 N11 107.0(3) . . ?
C42 C43 H43 126.5 . . ?
N9 C44 H44A 110.3 . . ?
N9 C44 H44B 110.3 . . ?
N12 C44 N9 106.9(3) . . ?
N12 C44 H44A 110.3 . . ?
N12 C44 H44B 110.3 . . ?
H44A C44 H44B 108.6 . . ?
N12 C45 Fe2 121.7(3) . . ?
N12 C45 N13 104.4(3) . . ?
N13 C45 Fe2 133.9(3) . . ?
N12 C46 H46 126.4 . . ?
C47 C46 N12 107.1(4) . . ?
C47 C46 H46 126.4 . . ?
N13 C47 H47 126.6 . . ?
C46 C47 N13 106.9(4) . . ?
C46 C47 H47 126.6 . . ?
N9 C48 H48A 110.4 . . ?
N9 C48 H48B 110.4 . . ?
N14 C48 N9 106.6(3) . . ?
N14 C48 H48A 110.4 . . ?
N14 C48 H48B 110.4 . . ?
H48A C48 H48B 108.6 . . ?
N14 C49 Fe2 121.3(3) . . ?
N15 C49 Fe2 134.6(3) . . ?
N15 C49 N14 104.0(3) . . ?
N14 C50 H50 126.6 . . ?
C51 C50 N14 106.8(4) . . ?
C51 C50 H50 126.6 . . ?
N15 C51 H51 126.5 . . ?
C50 C51 N15 106.9(4) . . ?
C50 C51 H51 126.5 . . ?
C53 C52 N11 119.9(3) . . ?
C53 C52 C57 123.2(4) . . ?
C57 C52 N11 116.9(3) . . ?
C52 C53 C54 116.9(4) . . ?
C52 C53 C58 122.0(4) . . ?
C54 C53 C58 121.0(4) . . ?
C53 C54 H54 119.1 . . ?
C55 C54 C53 121.7(4) . . ?
C55 C54 H54 119.1 . . ?
C54 C55 C59 121.3(5) . . ?
C56 C55 C54 118.6(4) . . ?
C56 C55 C59 120.1(5) . . ?
C55 C56 H56 119.0 . . ?
C55 C56 C57 121.9(4) . . ?
C57 C56 H56 119.0 . . ?
C52 C57 C56 117.5(4) . . ?
C52 C57 C60 121.4(4) . . ?
C56 C57 C60 121.0(4) . . ?
C53 C58 H58A 109.5 . . ?
C53 C58 H58B 109.5 . . ?
C53 C58 H58C 109.5 . . ?
H58A C58 H58B 109.5 . . ?
H58A C58 H58C 109.5 . . ?
H58B C58 H58C 109.5 . . ?
C55 C59 H59A 109.5 . . ?
C55 C59 H59B 109.5 . . ?
C55 C59 H59C 109.5 . . ?
H59A C59 H59B 109.5 . . ?
H59A C59 H59C 109.5 . . ?
H59B C59 H59C 109.5 . . ?
C57 C60 H60A 109.5 . . ?
C57 C60 H60B 109.5 . . ?
C57 C60 H60C 109.5 . . ?
H60A C60 H60B 109.5 . . ?
H60A C60 H60C 109.5 . . ?
H60B C60 H60C 109.5 . . ?
C62 C61 N13 119.3(4) . . ?
C66 C61 N13 119.0(4) . . ?
C66 C61 C62 121.6(4) . . ?
C61 C62 C67 121.5(4) . . ?
C63 C62 C61 118.0(4) . . ?
C63 C62 C67 120.5(4) . . ?
C62 C63 H63 118.8 . . ?
C62 C63 C64 122.4(4) . . ?
C64 C63 H63 118.8 . . ?
C63 C64 C65 118.0(4) . . ?
C63 C64 C68 120.5(4) . . ?
C65 C64 C68 121.5(4) . . ?
C64 C65 H65 119.3 . . ?
C66 C65 C64 121.4(4) . . ?
C66 C65 H65 119.3 . . ?
C61 C66 C65 118.6(4) . . ?
C61 C66 C69 121.2(4) . . ?
C65 C66 C69 120.2(4) . . ?
C62 C67 H67A 109.5 . . ?
C62 C67 H67B 109.5 . . ?
C62 C67 H67C 109.5 . . ?
H67A C67 H67B 109.5 . . ?
H67A C67 H67C 109.5 . . ?
H67B C67 H67C 109.5 . . ?
C64 C68 H68A 109.5 . . ?
C64 C68 H68B 109.5 . . ?
C64 C68 H68C 109.5 . . ?
H68A C68 H68B 109.5 . . ?
H68A C68 H68C 109.5 . . ?
H68B C68 H68C 109.5 . . ?
C66 C69 H69A 109.5 . . ?
C66 C69 H69B 109.5 . . ?
C66 C69 H69C 109.5 . . ?
H69A C69 H69B 109.5 . . ?
H69A C69 H69C 109.5 . . ?
H69B C69 H69C 109.5 . . ?
C71 C70 N15 118.9(4) . . ?
C75 C70 N15 117.9(4) . . ?
C75 C70 C71 123.1(5) . . ?
C70 C71 C72 116.0(5) . . ?
C70 C71 C76 122.0(5) . . ?
C72 C71 C76 122.0(5) . . ?
C71 C72 H72 118.6 . . ?
C73 C72 C71 122.8(5) . . ?
C73 C72 H72 118.6 . . ?
C72 C73 C74 118.9(5) . . ?
C72 C73 C77 121.2(5) . . ?
C74 C73 C77 119.9(5) . . ?
C73 C74 H74 119.4 . . ?
C73 C74 C75 121.3(5) . . ?
C75 C74 H74 119.4 . . ?
C70 C75 C74 117.8(5) . . ?
C70 C75 C78 121.8(4) . . ?
C74 C75 C78 120.3(4) . . ?
C71 C76 H76A 109.5 . . ?
C71 C76 H76B 109.5 . . ?
C71 C76 H76C 109.5 . . ?
H76A C76 H76B 109.5 . . ?
H76A C76 H76C 109.5 . . ?
H76B C76 H76C 109.5 . . ?
C73 C77 H77A 109.5 . . ?
C73 C77 H77B 109.5 . . ?
C73 C77 H77C 109.5 . . ?
H77A C77 H77B 109.5 . . ?
H77A C77 H77C 109.5 . . ?
H77B C77 H77C 109.5 . . ?
C75 C78 H78A 109.5 . . ?
C75 C78 H78B 109.5 . . ?
C75 C78 H78C 109.5 . . ?
H78A C78 H78B 109.5 . . ?
H78A C78 H78C 109.5 . . ?
H78B C78 H78C 109.5 . . ?
F11 P1 F12 89.83(15) . . ?
F11 P1 F13 179.7(2) . . ?
F11 P1 F14 90.09(16) . . ?
F11 P1 F15 90.37(13) . . ?
F11 P1 F16 89.99(13) . . ?
F12 P1 F14 179.26(15) . . ?
F12 P1 F15 90.98(13) . . ?
F12 P1 F16 89.58(13) . . ?
F13 P1 F12 90.45(17) . . ?
F13 P1 F14 89.63(18) . . ?
F13 P1 F15 89.75(14) . . ?
F13 P1 F16 89.88(14) . . ?
F14 P1 F15 89.76(14) . . ?
F14 P1 F16 89.68(13) . . ?
F15 P1 F16 179.34(14) . . ?
F21 P2 F21 179.3(2) . 2_656 ?
F21 P2 F23 90.37(10) 2_656 . ?
F21 P2 F23 90.37(10) . . ?
F21 P2 F24 89.63(10) 2_656 . ?
F21 P2 F24 89.63(10) . . ?
F22 P2 F21 89.43(16) . 2_656 ?
F22 P2 F21 90.56(16) . . ?
F22 P2 F21 90.56(16) 2_656 2_656 ?
F22 P2 F21 89.43(16) 2_656 . ?
F22 P2 F22 179.1(2) 2_656 . ?
F22 P2 F23 90.43(12) . . ?
F22 P2 F23 90.43(12) 2_656 . ?
F22 P2 F24 89.57(12) 2_656 . ?
F22 P2 F24 89.57(12) . . ?
F23 P2 F24 180.0 . . ?
F31 P3 F31 180.0 . 7_666 ?
F31 P3 F32 88.5(3) . . ?
F31 P3 F32 91.5(3) 7_666 . ?
F31 P3 F32 91.5(3) . 7_666 ?
F31 P3 F32 88.5(3) 7_666 7_666 ?
F31 P3 F33 93.5(3) . 7_666 ?
F31 P3 F33 93.5(3) 7_666 . ?
F31 P3 F33 86.5(3) 7_666 7_666 ?
F31 P3 F33 86.5(3) . . ?
F31 P3 F32A 145.2(6) . 7_666 ?
F31 P3 F32A 34.8(6) 7_666 7_666 ?
F32 P3 F32 180.0 7_666 . ?
F32 P3 F33 87.1(4) 7_666 . ?
F32 P3 F33 87.1(4) . 7_666 ?
F32 P3 F33 92.9(4) . . ?
F32 P3 F33 92.9(4) 7_666 7_666 ?
F32 P3 F32A 125.0(6) . 7_666 ?
F32 P3 F32A 55.0(6) 7_666 7_666 ?
F33 P3 F33 180.0 7_666 . ?
F33 P3 F32A 97.2(5) 7_666 7_666 ?
F33 P3 F32A 82.8(5) . 7_666 ?
F31A P3 F32A 100.6(10) 7_666 . ?
F31A P3 F32A 79.4(10) . . ?
F32A P3 F32A 180.0 7_666 . ?
F33A P3 F31A 88.9(10) . . ?
F33A P3 F31A 91.1(10) 7_666 . ?
F33A P3 F32A 88.6(7) 7_666 . ?
F33A P3 F32A 91.4(7) . . ?
F33A P3 F33A 180.0 7_666 . ?
C102 C101 H101 120.6 . . ?
C102 C101 C106 118.7(5) . . ?
C106 C101 H101 120.6 . . ?
C101 C102 H102 120.0 . . ?
C101 C102 C103 120.1(5) . . ?
C103 C102 H102 120.0 . . ?
C102 C103 H103 120.0 . . ?
C104 C103 C102 120.0(5) . . ?
C104 C103 H103 120.0 . . ?
C103 C104 H104 119.8 . . ?
C105 C104 C103 120.5(5) . . ?
C105 C104 H104 119.8 . . ?
C104 C105 H105 119.8 . . ?
C104 C105 C106 120.3(5) . . ?
C106 C105 H105 119.8 . . ?
C101 C106 H106 119.8 . . ?
C105 C106 C101 120.4(5) . . ?
C105 C106 H106 119.8 . . ?
C202 C201 H201 120.0 . . ?
C202 C201 C206 120.0 . . ?
C206 C201 H201 120.0 . . ?
C201 C202 H202 120.0 . . ?
C201 C202 C203 120.0 . . ?
C203 C202 H202 120.0 . . ?
C202 C203 H203 120.0 . . ?
C204 C203 C202 120.0 . . ?
C204 C203 H203 120.0 . . ?
C203 C204 H204 120.0 . . ?
C205 C204 C203 120.0 . . ?
C205 C204 H204 120.0 . . ?
C204 C205 H205 120.0 . . ?
C204 C205 C206 120.0 . . ?
C206 C205 H205 120.0 . . ?
C201 C206 H206 120.0 . . ?
C205 C206 C201 120.0 . . ?
C205 C206 H206 120.0 . . ?
C212 C211 H211 118.3 . . ?
C212 C211 C213 123(3) . 7_665 ?
C213 C211 H211 118.3 7_665 . ?
C211 C212 H212 118.9 . . ?
C211 C212 C213 122(2) . . ?
C213 C212 H212 118.9 . . ?
C211 C213 C212 114(3) 7_665 . ?
C211 C213 H213 123.1 7_665 . ?
C212 C213 H213 123.1 . . ?

loop_
_geom_bond_atom_site_label_1
_geom_bond_atom_site_label_2
_geom_bond_distance
_geom_bond_site_symmetry_2
_geom_bond_publ_flag
Fe1 N1 2.422(3) . ?
Fe1 N8 1.526(3) . ?
Fe1 C2 1.937(4) . ?
Fe1 C6 1.932(4) . ?
Fe1 C10 1.945(3) . ?
N1 C1 1.465(4) . ?
N1 C5 1.460(4) . ?
N1 C9 1.460(5) . ?
N2 C1 1.450(4) . ?
N2 C2 1.372(4) . ?
N2 C3 1.374(5) . ?
N3 C2 1.363(5) . ?
N3 C4 1.399(5) . ?
N3 C13 1.437(5) . ?
N4 C5 1.462(4) . ?
N4 C6 1.355(4) . ?
N4 C7 1.383(5) . ?
N5 C6 1.363(4) . ?
N5 C8 1.385(5) . ?
N5 C22 1.437(4) . ?
N6 C9 1.458(5) . ?
N6 C10 1.357(4) . ?
N6 C11 1.382(5) . ?
N7 C10 1.356(4) . ?
N7 C12 1.400(4) . ?
N7 C31 1.437(4) . ?
C1 H1A 0.9900 . ?
C1 H1B 0.9900 . ?
C3 H3 0.9500 . ?
C3 C4 1.333(5) . ?
C4 H4 0.9500 . ?
C5 H5A 0.9900 . ?
C5 H5B 0.9900 . ?
C7 H7 0.9500 . ?
C7 C8 1.321(5) . ?
C8 H8 0.9500 . ?
C9 H9A 0.9900 . ?
C9 H9B 0.9900 . ?
C11 H11 0.9500 . ?
C11 C12 1.332(5) . ?
C12 H12 0.9500 . ?
C13 C14 1.393(5) . ?
C13 C18 1.400(5) . ?
C14 C15 1.395(5) . ?
C14 C19 1.501(6) . ?
C15 H15 0.9500 . ?
C15 C16 1.383(6) . ?
C16 C17 1.387(6) . ?
C16 C20 1.506(6) . ?
C17 H17 0.9500 . ?
C17 C18 1.399(5) . ?
C18 C21 1.497(5) . ?
C19 H19A 0.9800 . ?
C19 H19B 0.9800 . ?
C19 H19C 0.9800 . ?
C20 H20A 0.9800 . ?
C20 H20B 0.9800 . ?
C20 H20C 0.9800 . ?
C21 H21A 0.9800 . ?
C21 H21B 0.9800 . ?
C21 H21C 0.9800 . ?
C22 C23 1.394(5) . ?
C22 C27 1.385(5) . ?
C23 C24 1.392(5) . ?
C23 C28 1.493(6) . ?
C24 H24 0.9500 . ?
C24 C25 1.374(6) . ?
C25 C26 1.384(5) . ?
C25 C29 1.510(5) . ?
C26 H26 0.9500 . ?
C26 C27 1.387(5) . ?
C27 C30 1.506(5) . ?
C28 H28A 0.9800 . ?
C28 H28B 0.9800 . ?
C28 H28C 0.9800 . ?
C29 H29A 0.9800 . ?
C29 H29B 0.9800 . ?
C29 H29C 0.9800 . ?
C30 H30A 0.9800 . ?
C30 H30B 0.9800 . ?
C30 H30C 0.9800 . ?
C31 C32 1.394(5) . ?
C31 C36 1.398(5) . ?
C32 C33 1.392(5) . ?
C32 C37 1.511(5) . ?
C33 H33 0.9500 . ?
C33 C34 1.387(6) . ?
C34 C35 1.380(6) . ?
C34 C38 1.504(5) . ?
C35 H35 0.9500 . ?
C35 C36 1.382(5) . ?
C36 C39 1.515(5) . ?
C37 H37A 0.9800 . ?
C37 H37B 0.9800 . ?
C37 H37C 0.9800 . ?
C38 H38A 0.9800 . ?
C38 H38B 0.9800 . ?
C38 H38C 0.9800 . ?
C39 H39A 0.9800 . ?
C39 H39B 0.9800 . ?
C39 H39C 0.9800 . ?
Fe2 N9 2.429(3) . ?
Fe2 N16 1.500(3) . ?
Fe2 C41 1.919(4) . ?
Fe2 C45 1.931(4) . ?
Fe2 C49 1.930(4) . ?
N9 C40 1.458(5) . ?
N9 C44 1.466(5) . ?
N9 C48 1.469(4) . ?
N10 C40 1.455(5) . ?
N10 C41 1.359(5) . ?
N10 C42 1.385(5) . ?
N11 C41 1.369(5) . ?
N11 C43 1.397(5) . ?
N11 C52 1.440(5) . ?
N12 C44 1.437(5) . ?
N12 C45 1.357(5) . ?
N12 C46 1.381(5) . ?
N13 C45 1.360(5) . ?
N13 C47 1.401(5) . ?
N13 C61 1.433(5) . ?
N14 C48 1.450(5) . ?
N14 C49 1.361(5) . ?
N14 C50 1.391(5) . ?
N15 C49 1.359(5) . ?
N15 C51 1.398(5) . ?
N15 C70 1.448(6) . ?
C40 H40A 0.9900 . ?
C40 H40B 0.9900 . ?
C42 H42 0.9500 . ?
C42 C43 1.344(5) . ?
C43 H43 0.9500 . ?
C44 H44A 0.9900 . ?
C44 H44B 0.9900 . ?
C46 H46 0.9500 . ?
C46 C47 1.333(6) . ?
C47 H47 0.9500 . ?
C48 H48A 0.9900 . ?
C48 H48B 0.9900 . ?
C50 H50 0.9500 . ?
C50 C51 1.335(6) . ?
C51 H51 0.9500 . ?
C52 C53 1.381(6) . ?
C52 C57 1.387(6) . ?
C53 C54 1.402(6) . ?
C53 C58 1.506(6) . ?
C54 H54 0.9500 . ?
C54 C55 1.391(7) . ?
C55 C56 1.376(6) . ?
C55 C59 1.513(6) . ?
C56 H56 0.9500 . ?
C56 C57 1.391(6) . ?
C57 C60 1.491(6) . ?
C58 H58A 0.9800 . ?
C58 H58B 0.9800 . ?
C58 H58C 0.9800 . ?
C59 H59A 0.9800 . ?
C59 H59B 0.9800 . ?
C59 H59C 0.9800 . ?
C60 H60A 0.9800 . ?
C60 H60B 0.9800 . ?
C60 H60C 0.9800 . ?
C61 C62 1.392(5) . ?
C61 C66 1.377(6) . ?
C62 C63 1.375(6) . ?
C62 C67 1.516(6) . ?
C63 H63 0.9500 . ?
C63 C64 1.381(6) . ?
C64 C65 1.389(6) . ?
C64 C68 1.507(6) . ?
C65 H65 0.9500 . ?
C65 C66 1.386(6) . ?
C66 C69 1.515(6) . ?
C67 H67A 0.9800 . ?
C67 H67B 0.9800 . ?
C67 H67C 0.9800 . ?
C68 H68A 0.9800 . ?
C68 H68B 0.9800 . ?
C68 H68C 0.9800 . ?
C69 H69A 0.9800 . ?
C69 H69B 0.9800 . ?
C69 H69C 0.9800 . ?
C70 C71 1.383(6) . ?
C70 C75 1.380(6) . ?
C71 C72 1.410(7) . ?
C71 C76 1.496(7) . ?
C72 H72 0.9500 . ?
C72 C73 1.358(7) . ?
C73 C74 1.376(7) . ?
C73 C77 1.517(7) . ?
C74 H74 0.9500 . ?
C74 C75 1.394(6) . ?
C75 C78 1.492(6) . ?
C76 H76A 0.9800 . ?
C76 H76B 0.9800 . ?
C76 H76C 0.9800 . ?
C77 H77A 0.9800 . ?
C77 H77B 0.9800 . ?
C77 H77C 0.9800 . ?
C78 H78A 0.9800 . ?
C78 H78B 0.9800 . ?
C78 H78C 0.9800 . ?
P1 F11 1.587(2) . ?
P1 F12 1.590(3) . ?
P1 F13 1.589(3) . ?
P1 F14 1.593(3) . ?
P1 F15 1.595(2) . ?
P1 F16 1.604(2) . ?
P2 F21 1.591(2) 2_656 ?
P2 F21 1.591(2) . ?
P2 F22 1.584(3) . ?
P2 F22 1.584(3) 2_656 ?
P2 F23 1.593(3) . ?
P2 F24 1.594(4) . ?
P3 F31 1.562(5) 7_666 ?
P3 F31 1.562(5) . ?
P3 F32 1.578(5) 7_666 ?
P3 F32 1.578(5) . ?
P3 F33 1.594(7) 7_666 ?
P3 F33 1.595(7) . ?
P3 F31A 1.56(2) . ?
P3 F31A 1.56(2) 7_666 ?
P3 F32A 1.616(12) 7_666 ?
P3 F32A 1.616(12) . ?
P3 F33A 1.539(9) 7_666 ?
P3 F33A 1.539(9) . ?
C101 H101 0.9500 . ?
C101 C102 1.361(8) . ?
C101 C106 1.381(8) . ?
C102 H102 0.9500 . ?
C102 C103 1.378(7) . ?
C103 H103 0.9500 . ?
C103 C104 1.365(7) . ?
C104 H104 0.9500 . ?
C104 C105 1.331(8) . ?
C105 H105 0.9500 . ?
C105 C106 1.373(8) . ?
C106 H106 0.9500 . ?
C201 H201 0.9500 . ?
C201 C202 1.3900 . ?
C201 C206 1.3900 . ?
C202 H202 0.9500 . ?
C202 C203 1.3900 . ?
C203 H203 0.9500 . ?
C203 C204 1.3900 . ?
C204 H204 0.9500 . ?
C204 C205 1.3900 . ?
C205 H205 0.9500 . ?
C205 C206 1.3900 . ?
C206 H206 0.9500 . ?
C211 H211 0.9500 . ?
C211 C212 1.358(18) . ?
C211 C213 1.39(4) 7_665 ?
C212 H212 0.9500 . ?
C212 C213 1.396(18) . ?
C213 H213 0.9500 . ?

loop_
_geom_torsion_atom_site_label_1
_geom_torsion_atom_site_label_2
_geom_torsion_atom_site_label_3
_geom_torsion_atom_site_label_4
_geom_torsion
_geom_torsion_site_symmetry_1
_geom_torsion_site_symmetry_2
_geom_torsion_site_symmetry_3
_geom_torsion_site_symmetry_4
_geom_torsion_publ_flag
Fe1 N1 C1 N2 40.0(3) . . . . ?
Fe1 N1 C5 N4 37.8(3) . . . . ?
Fe1 N1 C9 N6 32.7(3) . . . . ?
N2 C3 C4 N3 -0.3(4) . . . . ?
N3 C13 C14 C15 -172.1(3) . . . . ?
N3 C13 C14 C19 7.1(5) . . . . ?
N3 C13 C18 C17 173.7(3) . . . . ?
N3 C13 C18 C21 -3.3(5) . . . . ?
N4 C7 C8 N5 0.1(4) . . . . ?
N5 C22 C23 C24 -176.6(3) . . . . ?
N5 C22 C23 C28 3.9(5) . . . . ?
N5 C22 C27 C26 178.5(3) . . . . ?
N5 C22 C27 C30 -1.3(5) . . . . ?
N6 C11 C12 N7 0.5(4) . . . . ?
N7 C31 C32 C33 -174.2(3) . . . . ?
N7 C31 C32 C37 6.2(5) . . . . ?
N7 C31 C36 C35 175.0(3) . . . . ?
N7 C31 C36 C39 -2.7(5) . . . . ?
C1 N1 C5 N4 150.1(3) . . . . ?
C1 N1 C9 N6 -79.8(3) . . . . ?
C1 N2 C2 Fe1 -1.9(4) . . . . ?
C1 N2 C2 N3 176.4(3) . . . . ?
C1 N2 C3 C4 -176.0(3) . . . . ?
C2 N2 C1 N1 -30.8(4) . . . . ?
C2 N2 C3 C4 0.3(4) . . . . ?
C2 N3 C4 C3 0.3(4) . . . . ?
C2 N3 C13 C14 -112.0(4) . . . . ?
C2 N3 C13 C18 74.4(5) . . . . ?
C3 N2 C1 N1 145.2(3) . . . . ?
C3 N2 C2 Fe1 -178.5(3) . . . . ?
C3 N2 C2 N3 -0.1(4) . . . . ?
C4 N3 C2 Fe1 177.9(3) . . . . ?
C4 N3 C2 N2 -0.1(4) . . . . ?
C4 N3 C13 C14 79.5(5) . . . . ?
C4 N3 C13 C18 -94.1(4) . . . . ?
C5 N1 C1 N2 -73.2(3) . . . . ?
C5 N1 C9 N6 147.6(3) . . . . ?
C5 N4 C6 Fe1 -0.2(4) . . . . ?
C5 N4 C6 N5 -178.8(3) . . . . ?
C5 N4 C7 C8 178.4(3) . . . . ?
C6 N4 C5 N1 -29.8(4) . . . . ?
C6 N4 C7 C8 0.3(4) . . . . ?
C6 N5 C8 C7 -0.5(4) . . . . ?
C6 N5 C22 C23 -109.2(4) . . . . ?
C6 N5 C22 C27 74.2(5) . . . . ?
C7 N4 C5 N1 152.3(3) . . . . ?
C7 N4 C6 Fe1 178.0(3) . . . . ?
C7 N4 C6 N5 -0.6(4) . . . . ?
C8 N5 C6 Fe1 -177.6(3) . . . . ?
C8 N5 C6 N4 0.6(4) . . . . ?
C8 N5 C22 C23 79.7(4) . . . . ?
C8 N5 C22 C27 -97.0(4) . . . . ?
C9 N1 C1 N2 154.7(3) . . . . ?
C9 N1 C5 N4 -78.1(3) . . . . ?
C9 N6 C10 Fe1 -4.5(4) . . . . ?
C9 N6 C10 N7 178.5(3) . . . . ?
C9 N6 C11 C12 -178.7(3) . . . . ?
C10 N6 C9 N1 -23.2(4) . . . . ?
C10 N6 C11 C12 -0.3(4) . . . . ?
C10 N7 C12 C11 -0.5(4) . . . . ?
C10 N7 C31 C32 -115.7(4) . . . . ?
C10 N7 C31 C36 70.8(5) . . . . ?
C11 N6 C9 N1 155.1(3) . . . . ?
C11 N6 C10 Fe1 177.0(3) . . . . ?
C11 N6 C10 N7 0.0(4) . . . . ?
C12 N7 C10 Fe1 -176.1(3) . . . . ?
C12 N7 C10 N6 0.3(4) . . . . ?
C12 N7 C31 C32 78.6(4) . . . . ?
C12 N7 C31 C36 -94.8(4) . . . . ?
C13 N3 C2 Fe1 8.5(6) . . . . ?
C13 N3 C2 N2 -169.5(3) . . . . ?
C13 N3 C4 C3 170.4(3) . . . . ?
C13 C14 C15 C16 -1.7(6) . . . . ?
C14 C13 C18 C17 0.4(6) . . . . ?
C14 C13 C18 C21 -176.7(4) . . . . ?
C14 C15 C16 C17 0.5(6) . . . . ?
C14 C15 C16 C20 179.8(4) . . . . ?
C15 C16 C17 C18 1.3(6) . . . . ?
C16 C17 C18 C13 -1.7(6) . . . . ?
C16 C17 C18 C21 175.3(4) . . . . ?
C18 C13 C14 C15 1.3(6) . . . . ?
C18 C13 C14 C19 -179.6(4) . . . . ?
C19 C14 C15 C16 179.1(4) . . . . ?
C20 C16 C17 C18 -178.0(4) . . . . ?
C22 N5 C6 Fe1 10.2(6) . . . . ?
C22 N5 C6 N4 -171.5(3) . . . . ?
C22 N5 C8 C7 171.8(3) . . . . ?
C22 C23 C24 C25 -1.1(6) . . . . ?
C23 C22 C27 C26 2.0(5) . . . . ?
C23 C22 C27 C30 -177.8(3) . . . . ?
C23 C24 C25 C26 0.3(6) . . . . ?
C23 C24 C25 C29 -178.6(4) . . . . ?
C24 C25 C26 C27 1.7(6) . . . . ?
C25 C26 C27 C22 -2.8(5) . . . . ?
C25 C26 C27 C30 177.0(3) . . . . ?
C27 C22 C23 C24 -0.1(5) . . . . ?
C27 C22 C23 C28 -179.5(4) . . . . ?
C28 C23 C24 C25 178.4(4) . . . . ?
C29 C25 C26 C27 -179.3(3) . . . . ?
C31 N7 C10 Fe1 17.0(6) . . . . ?
C31 N7 C10 N6 -166.6(3) . . . . ?
C31 N7 C12 C11 167.2(3) . . . . ?
C31 C32 C33 C34 -0.1(6) . . . . ?
C32 C31 C36 C35 1.7(5) . . . . ?
C32 C31 C36 C39 -176.0(4) . . . . ?
C32 C33 C34 C35 0.4(6) . . . . ?
C32 C33 C34 C38 -179.9(4) . . . . ?
C33 C34 C35 C36 0.4(6) . . . . ?
C34 C35 C36 C31 -1.4(6) . . . . ?
C34 C35 C36 C39 176.3(4) . . . . ?
C36 C31 C32 C33 -1.0(5) . . . . ?
C36 C31 C32 C37 179.4(3) . . . . ?
C37 C32 C33 C34 179.5(4) . . . . ?
C38 C34 C35 C36 -179.3(4) . . . . ?
Fe2 N9 C40 N10 -34.7(3) . . . . ?
Fe2 N9 C44 N12 -33.3(3) . . . . ?
Fe2 N9 C48 N14 -34.0(3) . . . . ?
N10 C42 C43 N11 1.2(4) . . . . ?
N11 C52 C53 C54 174.3(3) . . . . ?
N11 C52 C53 C58 -7.5(6) . . . . ?
N11 C52 C57 C56 -175.4(3) . . . . ?
N11 C52 C57 C60 6.9(5) . . . . ?
N12 C46 C47 N13 -0.1(5) . . . . ?
N13 C61 C62 C63 177.3(4) . . . . ?
N13 C61 C62 C67 -5.0(6) . . . . ?
N13 C61 C66 C65 -177.3(4) . . . . ?
N13 C61 C66 C69 4.7(6) . . . . ?
N14 C50 C51 N15 -0.2(5) . . . . ?
N15 C70 C71 C72 -175.5(4) . . . . ?
N15 C70 C71 C76 3.3(7) . . . . ?
N15 C70 C75 C74 176.0(4) . . . . ?
N15 C70 C75 C78 -0.7(6) . . . . ?
C40 N9 C44 N12 -148.2(3) . . . . ?
C40 N9 C48 N14 80.3(4) . . . . ?
C40 N10 C41 Fe2 -0.3(5) . . . . ?
C40 N10 C41 N11 179.2(3) . . . . ?
C40 N10 C42 C43 -179.7(4) . . . . ?
C41 N10 C40 N9 27.8(5) . . . . ?
C41 N10 C42 C43 -1.2(4) . . . . ?
C41 N11 C43 C42 -0.9(4) . . . . ?
C41 N11 C52 C53 87.6(5) . . . . ?
C41 N11 C52 C57 -94.0(5) . . . . ?
C42 N10 C40 N9 -153.8(3) . . . . ?
C42 N10 C41 Fe2 -178.9(3) . . . . ?
C42 N10 C41 N11 0.6(4) . . . . ?
C43 N11 C41 Fe2 179.6(3) . . . . ?
C43 N11 C41 N10 0.2(4) . . . . ?
C43 N11 C52 C53 -103.3(4) . . . . ?
C43 N11 C52 C57 75.0(5) . . . . ?
C44 N9 C40 N10 80.0(4) . . . . ?
C44 N9 C48 N14 -147.7(3) . . . . ?
C44 N12 C45 Fe2 1.3(5) . . . . ?
C44 N12 C45 N13 178.4(3) . . . . ?
C44 N12 C46 C47 -177.7(4) . . . . ?
C45 N12 C44 N9 25.8(5) . . . . ?
C45 N12 C46 C47 -0.6(5) . . . . ?
C45 N13 C47 C46 0.9(5) . . . . ?
C45 N13 C61 C62 90.5(5) . . . . ?
C45 N13 C61 C66 -90.9(5) . . . . ?
C46 N12 C44 N9 -157.3(4) . . . . ?
C46 N12 C45 Fe2 -176.0(3) . . . . ?
C46 N12 C45 N13 1.1(4) . . . . ?
C47 N13 C45 Fe2 175.4(3) . . . . ?
C47 N13 C45 N12 -1.2(4) . . . . ?
C47 N13 C61 C62 -98.4(5) . . . . ?
C47 N13 C61 C66 80.2(5) . . . . ?
C48 N9 C40 N10 -148.7(3) . . . . ?
C48 N9 C44 N12 80.2(4) . . . . ?
C48 N14 C49 Fe2 2.0(5) . . . . ?
C48 N14 C49 N15 178.7(3) . . . . ?
C48 N14 C50 C51 -177.6(4) . . . . ?
C49 N14 C48 N9 26.0(5) . . . . ?
C49 N14 C50 C51 -1.2(5) . . . . ?
C49 N15 C51 C50 1.6(5) . . . . ?
C49 N15 C70 C71 87.4(5) . . . . ?
C49 N15 C70 C75 -90.1(5) . . . . ?
C50 N14 C48 N9 -158.0(4) . . . . ?
C50 N14 C49 Fe2 -174.6(3) . . . . ?
C50 N14 C49 N15 2.1(4) . . . . ?
C51 N15 C49 Fe2 173.8(3) . . . . ?
C51 N15 C49 N14 -2.2(4) . . . . ?
C51 N15 C70 C71 -103.9(5) . . . . ?
C51 N15 C70 C75 78.7(5) . . . . ?
C52 N11 C41 Fe2 -10.2(6) . . . . ?
C52 N11 C41 N10 170.4(3) . . . . ?
C52 N11 C43 C42 -171.4(3) . . . . ?
C52 C53 C54 C55 1.7(6) . . . . ?
C53 C52 C57 C56 2.9(6) . . . . ?
C53 C52 C57 C60 -174.8(4) . . . . ?
C53 C54 C55 C56 1.5(7) . . . . ?
C53 C54 C55 C59 -176.7(4) . . . . ?
C54 C55 C56 C57 -2.6(7) . . . . ?
C55 C56 C57 C52 0.5(6) . . . . ?
C55 C56 C57 C60 178.2(4) . . . . ?
C57 C52 C53 C54 -3.9(6) . . . . ?
C57 C52 C53 C58 174.2(4) . . . . ?
C58 C53 C54 C55 -176.5(4) . . . . ?
C59 C55 C56 C57 175.6(4) . . . . ?
C61 N13 C45 Fe2 -12.6(6) . . . . ?
C61 N13 C45 N12 170.9(3) . . . . ?
C61 N13 C47 C46 -171.5(3) . . . . ?
C61 C62 C63 C64 0.1(6) . . . . ?
C62 C61 C66 C65 1.3(6) . . . . ?
C62 C61 C66 C69 -176.7(4) . . . . ?
C62 C63 C64 C65 1.2(7) . . . . ?
C62 C63 C64 C68 -178.6(4) . . . . ?
C63 C64 C65 C66 -1.2(7) . . . . ?
C64 C65 C66 C61 0.0(7) . . . . ?
C64 C65 C66 C69 178.0(4) . . . . ?
C66 C61 C62 C63 -1.4(6) . . . . ?
C66 C61 C62 C67 176.4(4) . . . . ?
C67 C62 C63 C64 -177.8(4) . . . . ?
C68 C64 C65 C66 178.6(4) . . . . ?
C70 N15 C49 Fe2 -16.1(6) . . . . ?
C70 N15 C49 N14 167.9(4) . . . . ?
C70 N15 C51 C50 -168.4(4) . . . . ?
C70 C71 C72 C73 -0.2(8) . . . . ?
C71 C70 C75 C74 -1.4(6) . . . . ?
C71 C70 C75 C78 -178.0(4) . . . . ?
C71 C72 C73 C74 -1.7(8) . . . . ?
C71 C72 C73 C77 175.3(5) . . . . ?
C72 C73 C74 C75 2.2(7) . . . . ?
C73 C74 C75 C70 -0.7(6) . . . . ?
C73 C74 C75 C78 176.0(4) . . . . ?
C75 C70 C71 C72 1.8(7) . . . . ?
C75 C70 C71 C76 -179.3(5) . . . . ?
C76 C71 C72 C73 -179.1(5) . . . . ?
C77 C73 C74 C75 -174.9(5) . . . . ?
C101 C102 C103 C104 1.5(8) . . . . ?
C102 C101 C106 C105 0.7(10) . . . . ?
C102 C103 C104 C105 -0.8(8) . . . . ?
C103 C104 C105 C106 0.0(9) . . . . ?
C104 C105 C106 C101 0.0(10) . . . . ?
C106 C101 C102 C103 -1.4(9) . . . . ?
C201 C202 C203 C204 0.0 . . . . ?
C202 C201 C206 C205 0.0 . . . . ?
C202 C203 C204 C205 0.0 . . . . ?
C203 C204 C205 C206 0.0 . . . . ?
C204 C205 C206 C201 0.0 . . . . ?
C206 C201 C202 C203 0.0 . . . . ?
C211 C212 C213 C211 9(5) . . . 7_665 ?
C213 C211 C212 C213 -10(6) 7_665 . . . ?
